data_4501087
loop_
_publ_author_name
'Roy, Sandipan'
'Biradha, Kumar'

_publ_section_title
;
 Two-Component Supramolecular Organic Hosts as Colorimetric Indicators for
 Aromatic Guests: Visual Molecular Recognition via Cation&#x2212;\p
 Interactions
;
_journal_issue 9
_journal_name_full 'Crystal Growth &amp; Design'
_journal_page_first 4120
_journal_paper_doi 10.1021/cg200690c
_journal_volume 11
_journal_year 2011
_chemical_formula_sum 'C48 H36 N2 O18'
_chemical_formula_weight 928.79
_chemical_name_systematic
; 
 ? 
;
_space_group_IT_number 2
_symmetry_cell_setting triclinic
_symmetry_space_group_name_Hall '-P 1'
_symmetry_space_group_name_H-M 'P -1'
_atom_sites_solution_hydrogens geom
_atom_sites_solution_primary direct
_atom_sites_solution_secondary difmap
_audit_creation_method SHELXL-97
_cell_angle_alpha 113.319(3)
_cell_angle_beta 96.264(3)
_cell_angle_gamma 106.516(2)
_cell_formula_units_Z 1
_cell_length_a 8.1441(7)
_cell_length_b 12.4229(11)
_cell_length_c 12.5539(17)
_cell_measurement_reflns_used 3992
_cell_measurement_temperature 293(2)
_cell_measurement_theta_max 25.50
_cell_measurement_theta_min 1.83
_cell_volume 1082.2(2)
_computing_structure_refinement 'SHELXL-97 (Sheldrick, 1997)'
_computing_structure_solution 'SHELXS-97 (Sheldrick, 1990)'
_diffrn_ambient_temperature 293(2)
_diffrn_measured_fraction_theta_full 0.994
_diffrn_measured_fraction_theta_max 0.994
_diffrn_measurement_device_type 'Bruker CCD APEX 2'
_diffrn_measurement_method hemisphere
_diffrn_radiation_monochromator graphite
_diffrn_radiation_source 'fine-focus sealed tube'
_diffrn_radiation_type MoK\a
_diffrn_radiation_wavelength 0.71073
_diffrn_reflns_av_R_equivalents 0.0206
_diffrn_reflns_av_sigmaI/netI 0.0208
_diffrn_reflns_limit_h_max 9
_diffrn_reflns_limit_h_min -9
_diffrn_reflns_limit_k_max 15
_diffrn_reflns_limit_k_min -15
_diffrn_reflns_limit_l_max 15
_diffrn_reflns_limit_l_min -15
_diffrn_reflns_number 13306
_diffrn_reflns_theta_full 25.50
_diffrn_reflns_theta_max 25.50
_diffrn_reflns_theta_min 1.83
_exptl_absorpt_coefficient_mu 0.111
_exptl_absorpt_correction_T_max 0.988
_exptl_absorpt_correction_T_min 0.979
_exptl_absorpt_correction_type empirical
_exptl_absorpt_process_details sadabs
_exptl_crystal_colour 'light green'
_exptl_crystal_density_diffrn 1.425
_exptl_crystal_density_meas ?
_exptl_crystal_density_method 'not measured'
_exptl_crystal_description prismatic
_exptl_crystal_F_000 482
_exptl_crystal_size_max 0.21
_exptl_crystal_size_mid 0.16
_exptl_crystal_size_min 0.11
_refine_diff_density_max 0.299
_refine_diff_density_min -0.214
_refine_diff_density_rms 0.035
_refine_ls_extinction_method none
_refine_ls_goodness_of_fit_ref 1.209
_refine_ls_hydrogen_treatment mixed
_refine_ls_matrix_type full
_refine_ls_number_parameters 284
_refine_ls_number_reflns 3992
_refine_ls_number_restraints 0
_refine_ls_restrained_S_all 1.209
_refine_ls_R_factor_all 0.0518
_refine_ls_R_factor_gt 0.0441
_refine_ls_shift/su_max 0.000
_refine_ls_shift/su_mean 0.000
_refine_ls_structure_factor_coef Fsqd
_refine_ls_weighting_details 'calc w=1/[\s^2^(Fo^2^)+(0.1000P)^2^+0.0000P] where P=(Fo^2^+2Fc^2^)/3'
_refine_ls_weighting_scheme calc
_refine_ls_wR_factor_gt 0.1519
_refine_ls_wR_factor_ref 0.1584
_reflns_number_gt 3262
_reflns_number_total 3992
_reflns_threshold_expression >2sigma(I)
_cod_data_source_file cg200690c_si_002.cif
_cod_data_source_block 7
_cod_depositor_comments
;
The following automatic conversions were performed:

'_symmetry_cell_setting' value 'Triclinic' changed to 'triclinic'
according to /home/saulius/struct/CIF-dictionaries/cif_core.dic
dictionary named 'cif_core.dic' version 2.4.1 from 2010-06-29.

Automatic conversion script
Id: cif_fix_values 1715 2011-07-08 13:25:40Z adriana 

The following automatic conversions were performed:

'_exptl_crystal_density_meas' value 'not measured' was changed to '?'
- the value is perceived as not measured.

Automatic conversion script
Id: cif_fix_values 3008 2015-01-20 13:52:24Z robertas 
;
_cod_original_sg_symbol_H-M P-1
_cod_database_code 4501087

loop_
_symmetry_equiv_pos_as_xyz
'x, y, z'
'-x, -y, -z'

loop_
_atom_site_label
_atom_site_type_symbol
_atom_site_fract_x
_atom_site_fract_y
_atom_site_fract_z
_atom_site_U_iso_or_equiv
_atom_site_adp_type
_atom_site_occupancy
_atom_site_symmetry_multiplicity
_atom_site_calc_flag
_atom_site_refinement_flags
O11 O 0.07066(18) 0.53881(16) 0.15633(17) 0.0800(5) Uani 1 1 d .
O12 O 0.25047(18) 0.67085(13) 0.10696(13) 0.0629(4) Uani 1 1 d .
H12O H 0.157(3) 0.7014(17) 0.1095(15) 0.050 Uiso 1 1 d .
O13 O 0.36415(17) 0.17500(11) 0.13684(11) 0.0570(3) Uani 1 1 d .
O14 O 0.53748(15) 0.30470(12) 0.31828(10) 0.0525(3) Uani 1 1 d .
C11 C 0.33757(18) 0.43028(14) 0.17544(12) 0.0369(3) Uani 1 1 d .
C12 C 0.35946(19) 0.53341(14) 0.15056(12) 0.0382(4) Uani 1 1 d .
C13 C 0.5246(2) 0.59635(15) 0.14017(13) 0.0430(4) Uani 1 1 d .
H13 H 0.5392 0.6644 0.1232 0.052 Uiso 1 1 calc R
C14 C 0.6656(2) 0.55909(16) 0.15474(14) 0.0475(4) Uani 1 1 d .
H14 H 0.7746 0.6021 0.1479 0.057 Uiso 1 1 calc R
C15 C 0.6460(2) 0.45801(16) 0.17957(14) 0.0457(4) Uani 1 1 d .
H15 H 0.7417 0.4333 0.1900 0.055 Uiso 1 1 calc R
C16 C 0.48217(19) 0.39330(14) 0.18895(13) 0.0399(4) Uani 1 1 d .
C17 C 0.2105(2) 0.57867(15) 0.13802(14) 0.0434(4) Uani 1 1 d .
C18 C 0.4604(2) 0.28349(15) 0.21646(14) 0.0422(4) Uani 1 1 d .
O21 O 0.3621(2) 0.57619(16) 0.41209(12) 0.0998(7) Uani 1 1 d .
O22 O 0.22647(19) 0.48330(14) 0.51003(12) 0.0666(4) Uani 1 1 d .
H22O H 0.308(3) 0.5511(19) 0.5695(18) 0.050 Uiso 1 1 d .
O23 O 0.21074(17) 0.17139(13) -0.05098(11) 0.0590(4) Uani 1 1 d .
H23O H 0.275(2) 0.1692(16) 0.0262(16) 0.050 Uiso 1 1 d .
O24 O -0.00430(17) 0.22040(12) -0.11619(10) 0.0575(3) Uani 1 1 d .
C21 C 0.16582(19) 0.35629(14) 0.18813(13) 0.0381(3) Uani 1 1 d .
C22 C 0.12576(19) 0.38143(14) 0.29944(14) 0.0400(4) Uani 1 1 d .
C23 C -0.0323(2) 0.30562(17) 0.30611(16) 0.0499(4) Uani 1 1 d .
H23 H -0.0573 0.3222 0.3803 0.060 Uiso 1 1 calc R
C24 C -0.1517(2) 0.20676(18) 0.20443(18) 0.0596(5) Uani 1 1 d .
H24 H -0.2579 0.1581 0.2097 0.072 Uiso 1 1 calc R
C25 C -0.1132(2) 0.18022(17) 0.09470(17) 0.0567(5) Uani 1 1 d .
H25 H -0.1938 0.1134 0.0258 0.068 Uiso 1 1 calc R
C26 C 0.0452(2) 0.25269(15) 0.08630(14) 0.0436(4) Uani 1 1 d .
C27 C 0.2502(2) 0.48968(15) 0.41117(14) 0.0435(4) Uani 1 1 d .
C28 C 0.0833(2) 0.21447(15) -0.03485(14) 0.0454(4) Uani 1 1 d .
N1 N 0.3114(2) 0.20351(17) 0.43344(17) 0.0640(5) Uani 1 1 d .
H1N H 0.420(5) 0.263(3) 0.408(3) 0.144(12) Uiso 1 1 d .
C1 C 0.2942(4) 0.2381(3) 0.5434(2) 0.1035(10) Uani 1 1 d .
H1 H 0.3667 0.3169 0.6033 0.124 Uiso 1 1 calc R
C2 C 0.1709(3) 0.1596(2) 0.5710(2) 0.0881(8) Uani 1 1 d .
H2 H 0.1601 0.1856 0.6495 0.106 Uiso 1 1 calc R
C3 C 0.0641(2) 0.04424(15) 0.48508(14) 0.0462(4) Uani 1 1 d .
C4 C 0.0829(4) 0.0140(2) 0.37151(19) 0.0899(8) Uani 1 1 d .
H4 H 0.0094 -0.0629 0.3091 0.108 Uiso 1 1 calc R
C5 C 0.2090(4) 0.0957(2) 0.3480(2) 0.0864(7) Uani 1 1 d .
H5 H 0.2209 0.0734 0.2701 0.104 Uiso 1 1 calc R

loop_
_atom_site_aniso_label
_atom_site_aniso_U_11
_atom_site_aniso_U_22
_atom_site_aniso_U_33
_atom_site_aniso_U_23
_atom_site_aniso_U_13
_atom_site_aniso_U_12
O11 0.0515(8) 0.0942(11) 0.1384(14) 0.0835(11) 0.0431(8) 0.0350(8)
O12 0.0573(8) 0.0642(9) 0.0850(10) 0.0481(8) 0.0226(7) 0.0237(7)
O13 0.0625(8) 0.0468(7) 0.0528(7) 0.0204(6) 0.0032(6) 0.0143(6)
O14 0.0544(7) 0.0616(8) 0.0423(7) 0.0298(6) 0.0117(5) 0.0125(6)
C11 0.0356(7) 0.0404(8) 0.0274(7) 0.0119(6) 0.0094(6) 0.0079(6)
C12 0.0401(8) 0.0404(8) 0.0274(7) 0.0132(6) 0.0094(6) 0.0078(6)
C13 0.0456(9) 0.0450(9) 0.0340(8) 0.0197(7) 0.0114(6) 0.0066(7)
C14 0.0370(8) 0.0575(10) 0.0425(9) 0.0245(8) 0.0135(7) 0.0049(7)
C15 0.0367(8) 0.0574(10) 0.0417(9) 0.0231(8) 0.0113(7) 0.0130(7)
C16 0.0398(8) 0.0460(9) 0.0315(7) 0.0178(7) 0.0110(6) 0.0105(7)
C17 0.0441(8) 0.0436(9) 0.0390(8) 0.0189(7) 0.0105(6) 0.0103(7)
C18 0.0386(8) 0.0497(10) 0.0408(9) 0.0220(8) 0.0143(7) 0.0151(7)
O21 0.1166(13) 0.0737(10) 0.0418(8) 0.0110(7) 0.0211(8) -0.0389(9)
O22 0.0715(9) 0.0674(9) 0.0405(7) 0.0249(7) 0.0097(6) -0.0030(7)
O23 0.0630(8) 0.0684(9) 0.0401(7) 0.0160(6) 0.0099(6) 0.0293(7)
O24 0.0652(8) 0.0611(8) 0.0420(7) 0.0210(6) 0.0064(6) 0.0225(6)
C21 0.0369(7) 0.0377(8) 0.0405(8) 0.0194(7) 0.0126(6) 0.0106(6)
C22 0.0390(8) 0.0394(8) 0.0429(9) 0.0197(7) 0.0145(6) 0.0125(7)
C23 0.0467(9) 0.0539(10) 0.0525(10) 0.0273(9) 0.0240(8) 0.0136(8)
C24 0.0435(9) 0.0595(11) 0.0669(12) 0.0305(10) 0.0186(8) 0.0011(8)
C25 0.0449(9) 0.0497(10) 0.0552(11) 0.0183(9) 0.0054(8) -0.0011(8)
C26 0.0396(8) 0.0417(9) 0.0430(9) 0.0180(7) 0.0071(7) 0.0080(7)
C27 0.0458(8) 0.0437(9) 0.0417(9) 0.0199(7) 0.0196(7) 0.0126(7)
C28 0.0465(9) 0.0369(8) 0.0412(9) 0.0137(7) 0.0052(7) 0.0062(7)
N1 0.0545(9) 0.0668(11) 0.0822(12) 0.0495(10) 0.0217(8) 0.0128(8)
C1 0.0991(18) 0.0848(17) 0.0682(15) 0.0284(13) 0.0100(13) -0.0361(14)
C2 0.0891(15) 0.0710(14) 0.0505(11) 0.0158(11) 0.0129(10) -0.0280(12)
C3 0.0471(9) 0.0426(9) 0.0410(9) 0.0153(7) 0.0134(7) 0.0091(7)
C4 0.1153(19) 0.0609(13) 0.0490(12) 0.0098(10) 0.0345(12) -0.0141(13)
C5 0.116(2) 0.0754(16) 0.0651(14) 0.0348(13) 0.0479(14) 0.0157(15)

loop_
_atom_type_symbol
_atom_type_description
_atom_type_scat_dispersion_real
_atom_type_scat_dispersion_imag
_atom_type_scat_source
C C 0.0033 0.0016 'International Tables Vol C Tables 4.2.6.8 and 6.1.1.4'
H H 0.0000 0.0000 'International Tables Vol C Tables 4.2.6.8 and 6.1.1.4'
N N 0.0061 0.0033 'International Tables Vol C Tables 4.2.6.8 and 6.1.1.4'
O O 0.0106 0.0060 'International Tables Vol C Tables 4.2.6.8 and 6.1.1.4'

loop_
_geom_angle_atom_site_label_1
_geom_angle_atom_site_label_2
_geom_angle_atom_site_label_3
_geom_angle
_geom_angle_site_symmetry_3
C16 C11 C12 118.75(13) .
C16 C11 C21 117.72(13) .
C12 C11 C21 123.54(13) .
C13 C12 C11 119.39(14) .
C13 C12 C17 119.64(13) .
C11 C12 C17 120.96(13) .
C14 C13 C12 120.95(14) .
C13 C14 C15 120.26(14) .
C14 C15 C16 119.66(14) .
C15 C16 C11 121.00(14) .
C15 C16 C18 119.83(13) .
C11 C16 C18 119.16(12) .
O11 C17 O12 122.63(16) .
O11 C17 C12 124.46(14) .
O12 C17 C12 112.89(13) .
O14 C18 O13 123.12(14) .
O14 C18 C16 118.03(14) .
O13 C18 C16 118.84(13) .
C26 C21 C22 118.12(13) .
C26 C21 C11 119.07(13) .
C22 C21 C11 122.67(13) .
C23 C22 C21 120.02(15) .
C23 C22 C27 119.46(14) .
C21 C22 C27 120.51(13) .
C24 C23 C22 120.90(15) .
C23 C24 C25 119.68(15) .
C24 C25 C26 120.38(16) .
C25 C26 C21 120.83(15) .
C25 C26 C28 117.66(14) .
C21 C26 C28 121.50(13) .
O21 C27 O22 121.76(17) .
O21 C27 C22 123.63(14) .
O22 C27 C22 114.61(13) .
O24 C28 O23 120.97(15) .
O24 C28 C26 121.77(15) .
O23 C28 C26 117.23(13) .
C5 N1 C1 120.76(17) .
N1 C1 C2 120.8(2) .
C3 C2 C1 120.5(2) .
C2 C3 C4 116.62(17) .
C2 C3 C3 121.09(19) 2_556
C4 C3 C3 122.28(19) 2_556
C3 C4 C5 120.8(2) .
N1 C5 C4 120.5(2) .

loop_
_geom_bond_atom_site_label_1
_geom_bond_atom_site_label_2
_geom_bond_distance
_geom_bond_site_symmetry_2
O11 C17 1.193(2) .
O12 C17 1.3185(19) .
O13 C18 1.262(2) .
O14 C18 1.2495(19) .
C11 C16 1.397(2) .
C11 C12 1.404(2) .
C11 C21 1.5035(19) .
C12 C13 1.400(2) .
C12 C17 1.493(2) .
C13 C14 1.374(2) .
C14 C15 1.381(2) .
C15 C16 1.393(2) .
C16 C18 1.504(2) .
O21 C27 1.190(2) .
O22 C27 1.3058(18) .
O23 C28 1.297(2) .
O24 C28 1.2196(19) .
C21 C26 1.400(2) .
C21 C22 1.403(2) .
C22 C23 1.396(2) .
C22 C27 1.491(2) .
C23 C24 1.376(3) .
C24 C25 1.378(3) .
C25 C26 1.390(2) .
C26 C28 1.500(2) .
N1 C5 1.293(3) .
N1 C1 1.310(3) .
C1 C2 1.366(3) .
C2 C3 1.356(3) .
C3 C4 1.361(3) .
C3 C3 1.483(3) 2_556
C4 C5 1.372(3) .
